data_7710922
loop_
_publ_author_name
'Mitzel, Norbert Werner'
'Aders, Niklas'
'Lamm, Jan-Hendrik'
'Beckmann, Jean Louis'
'Neumann, Beate'
'Stammler, Georg'

_publ_section_title
;
 Synthesis of bi- and tetradentate poly-Lewis acids by hydroalumination of
 poly-alkynyl-anthracene derivatives
;
_journal_name_full 'Dalton Transactions'
_journal_paper_doi 10.1039/D2DT02118H
_journal_year 2022
_chemical_formula_moiety 'C46 H88 Al2 Si8'
_chemical_formula_sum 'C46 H88 Al2 Si8'
_chemical_formula_weight 919.84
_space_group_crystal_system monoclinic
_space_group_IT_number 14
_space_group_name_Hall '-P 2yn'
_space_group_name_H-M_alt 'P 1 21/n 1'
_atom_sites_solution_hydrogens difmap
_atom_sites_solution_primary dual
_audit_creation_date 2020-07-09
_audit_creation_method
;
Olex2 1.3-ac4
(compiled 2019.04.23 svn.r3594 for Rigaku Oxford Diffraction, GUI svn.r5739)
;
_audit_update_record
;
2022-04-01 deposited with the CCDC.	2022-08-08 downloaded from the CCDC.
;
_cell_angle_alpha 90
_cell_angle_beta 106.3712(15)
_cell_angle_gamma 90
_cell_formula_units_Z 2
_cell_length_a 11.66217(18)
_cell_length_b 15.35916(16)
_cell_length_c 17.2597(2)
_cell_measurement_reflns_used 20173
_cell_measurement_temperature 100.0(1)
_cell_measurement_theta_max 76.3000
_cell_measurement_theta_min 3.9010
_cell_volume 2966.23(7)
_computing_cell_refinement 'CrysAlisPro 1.171.40.82a (Rigaku OD, 2020)'
_computing_data_collection 'CrysAlisPro 1.171.40.82a (Rigaku OD, 2020)'
_computing_data_reduction 'CrysAlisPro 1.171.40.82a (Rigaku OD, 2020)'
_computing_molecular_graphics 'Olex2 (Dolomanov et al., 2009)'
_computing_publication_material 'Olex2 (Dolomanov et al., 2009)'
_computing_structure_refinement 'ShelXL (Sheldrick, 2015)'
_computing_structure_solution 'ShelXT (Sheldrick, 2015)'
_diffrn_ambient_environment N~2~
_diffrn_ambient_temperature 100.0(1)
_diffrn_detector 'CCD plate'
_diffrn_detector_area_resol_mean 5.3114
_diffrn_detector_type Atlas
_diffrn_measured_fraction_theta_full 0.998
_diffrn_measured_fraction_theta_max 0.987
_diffrn_measurement_details
;
List of Runs (angles in degrees, time in seconds):

  # Type    Start    End  Width  t~exp~   \w     \q     \k     \f   Frames
#--------------------------------------------------------------------------
  1  \w    -63.00  29.00   1.00    5.00    --  -38.50  57.00  90.00   92
  2  \w    -55.00  33.00   1.00    5.00    --  -38.50  38.00-180.00   88
  3  \w    -58.00  -6.00   1.00    5.00    --  -38.50 -19.00   0.00   52
  4  \w   -115.00 -87.00   1.00    5.00    --  -38.50 -19.00   0.00   28
  5  \w    -56.00 -17.00   1.00    5.00    --  -38.50  38.00  60.00   39
  6  \w    -16.00  11.00   1.00    5.00    --  -38.50  38.00  60.00   27
  7  \w     12.00  37.00   1.00    5.00    --   42.89  80.00  60.44   25
  8  \w     12.00  40.00   1.00    5.00    --   42.89  80.00-119.55   28
  9  \w     14.00 113.00   1.00    5.00    --   42.89  72.00  31.87   99
 10  \w    -19.00  73.00   1.00    5.00    --   42.89 -77.00 -90.00   92
 11  \w     38.00  77.00   1.00    5.00    --   42.89 -99.00-180.00   39
 12  \w     15.00  42.00   1.00    5.00    --   42.89  81.00 -61.59   27
 13  \w     22.00 110.00   1.00    5.00    --   42.89  38.00 150.00   88
 14  \w     13.00  40.00   1.00    5.00    --   42.89  82.00 101.56   27
 15  \w     12.00  42.00   1.00    5.00    --   42.89  80.00 154.68   30
 16  \w     19.00  95.00   1.00    5.00    --   42.89  57.00-150.00   76
 17  \w     33.00  74.00   1.00    5.00    --   42.89  57.00 -90.00   41
 18  \w     20.00  83.00   1.00    5.00    --   42.89  57.00 -30.00   63
 19  \w    115.00 167.00   1.00   12.50    --  111.00  67.00  41.71   52
 20  \w     83.00 112.00   1.00   12.50    --  111.00  67.00  41.71   29
 21  \w     84.00 177.00   1.00   12.50    --  111.00  65.00 139.83   93
 22  \w     85.00 112.00   1.00   12.50    --  111.00  62.00  97.97   27
 23  \w     85.00 178.00   1.00   12.50    --  111.00  61.00 -30.00   93
 24  \w     48.00 109.00   1.00   12.50    --  111.00-108.00 -83.20   61
 25  \w     31.00  82.00   1.00   12.50    --  111.00 -94.00   0.00   51
 26  \w     85.00 111.00   1.00   12.50    --  111.00  61.00-120.00   26
 27  \w    125.00 177.00   1.00   12.50    --  111.00  68.00-108.86   52
 28  \w     85.00 164.00   1.00   12.50    --  111.00  61.00 -60.00   79
 29  \w     36.00 105.00   1.00   12.50    --  111.00 -94.00 150.00   69
 30  \w     54.00 113.00   1.00   12.50    --  111.00-125.00   0.00   59
 31  \w     84.00 159.00   1.00   12.50    --  111.00  63.00  68.45   75
 32  \w     83.00 154.00   1.00   12.50    --  111.00  69.00 -46.14   71
 33  \w    127.00 176.00   1.00   12.50    --  111.00  69.00 160.90   49
 34  \w     83.00 109.00   1.00   12.50    --  111.00  69.00 160.90   26
 35  \w     83.00 109.00   1.00   12.50    --  111.00  68.00-108.86   26
 36  \w     83.00 109.00   1.00   12.50    --  111.00  68.00   7.97   26
 37  \w     86.00 111.00   1.00   12.50    --  111.00  61.00-150.00   25
 38  \w    123.00 150.00   1.00   12.50    --  111.00  61.00 120.00   27
 39  \w     83.00 110.00   1.00   12.50    --  111.00  68.00  77.74   27
 40  \w     88.00 142.00   1.00   12.50    --  111.00  48.00-144.54   54
 41  \w    147.00 174.00   1.00   12.50    --  111.00  61.00-150.00   27
 42  \w     85.00 121.00   1.00   12.50    --  111.00  61.00 -90.00   36
 43  \w     89.00 115.00   1.00   12.50    --  111.00  45.00-150.00   26
 44  \w     85.00 119.00   1.00   12.50    --  111.00  61.00 -72.60   34
 45  \w     85.00 111.00   1.00   12.50    --  111.00  61.00 120.00   26
 46  \w     85.00 113.00   1.00   12.50    --  111.00  61.00  30.00   28
 47  \w     89.00 116.00   1.00   12.50    --  111.00  45.00 150.00   27
 48  \w     42.00 132.00   1.00   12.50    --  111.00 -45.00 120.00   90
 49  \w     42.00  85.00   1.00   12.50    --  111.00-125.00 -30.00   43
 50  \w     85.00 114.00   1.00   12.50    --  111.00  61.00  60.00   29
 51  \w     88.00 116.00   1.00   12.50    --  111.00  48.00  -2.37   28
 52  \w     34.00 105.00   1.00   12.50    --  111.00 -94.00  90.00   71
 53  \w     85.00 112.00   1.00   12.50    --  111.00  61.00-180.00   27
 54  \w     86.00 178.00   1.00   12.50    --  111.00  63.00-133.77   92
;
_diffrn_measurement_device 'four-circle diffractometer'
_diffrn_measurement_device_type 'SuperNova, Dual, Cu at home/near, Atlas'
_diffrn_measurement_method '\w scans'
_diffrn_orient_matrix_type 'CrysAlisPro convention (1999,Acta A55,543-557)'
_diffrn_orient_matrix_UB_11 -0.0213784000
_diffrn_orient_matrix_UB_12 0.0674257000
_diffrn_orient_matrix_UB_13 0.0606400000
_diffrn_orient_matrix_UB_21 -0.0301702000
_diffrn_orient_matrix_UB_22 0.0693799000
_diffrn_orient_matrix_UB_23 -0.0671516000
_diffrn_orient_matrix_UB_31 -0.1325966000
_diffrn_orient_matrix_UB_32 -0.0264490000
_diffrn_orient_matrix_UB_33 -0.0216950000
_diffrn_radiation_monochromator mirror
_diffrn_radiation_probe x-ray
_diffrn_radiation_type 'Cu K\a'
_diffrn_radiation_wavelength 1.54184
_diffrn_reflns_av_R_equivalents 0.0889
_diffrn_reflns_av_unetI/netI 0.0396
_diffrn_reflns_Laue_measured_fraction_full 0.998
_diffrn_reflns_Laue_measured_fraction_max 0.987
_diffrn_reflns_limit_h_max 13
_diffrn_reflns_limit_h_min -14
_diffrn_reflns_limit_k_max 19
_diffrn_reflns_limit_k_min -19
_diffrn_reflns_limit_l_max 21
_diffrn_reflns_limit_l_min -21
_diffrn_reflns_number 47794
_diffrn_reflns_point_group_measured_fraction_full 0.998
_diffrn_reflns_point_group_measured_fraction_max 0.987
_diffrn_reflns_theta_full 67.684
_diffrn_reflns_theta_max 76.473
_diffrn_reflns_theta_min 3.925
_diffrn_source 'micro-focus sealed X-ray tube'
_diffrn_source_type 'SuperNova (Cu) X-ray Source'
_exptl_absorpt_coefficient_mu 2.184
_exptl_absorpt_correction_T_max 1.000
_exptl_absorpt_correction_T_min 0.597
_exptl_absorpt_correction_type gaussian
_exptl_absorpt_process_details
;
CrysAlisPro 1.171.40.82a (Rigaku Oxford Diffraction, 2020)
Numerical absorption correction based on gaussian integration over
a multifaceted crystal model
Empirical absorption correction using spherical harmonics,
implemented in SCALE3 ABSPACK scaling algorithm.
;
_exptl_crystal_colour 'clear colourless'
_exptl_crystal_colour_lustre clear
_exptl_crystal_colour_primary colourless
_exptl_crystal_density_diffrn 1.030
_exptl_crystal_description block
_exptl_crystal_F_000 1004
_exptl_crystal_size_max 0.294
_exptl_crystal_size_mid 0.214
_exptl_crystal_size_min 0.117
_refine_diff_density_max 0.515
_refine_diff_density_min -0.355
_refine_diff_density_rms 0.057
_refine_ls_extinction_method none
_refine_ls_goodness_of_fit_ref 1.030
_refine_ls_hydrogen_treatment refall
_refine_ls_matrix_type full
_refine_ls_number_parameters 429
_refine_ls_number_reflns 6160
_refine_ls_number_restraints 0
_refine_ls_restrained_S_all 1.030
_refine_ls_R_factor_all 0.0428
_refine_ls_R_factor_gt 0.0371
_refine_ls_shift/su_max 0.001
_refine_ls_shift/su_mean 0.000
_refine_ls_structure_factor_coef Fsqd
_refine_ls_weighting_details 'w=1/[\s^2^(Fo^2^)+(0.0671P)^2^+0.1079P] where P=(Fo^2^+2Fc^2^)/3'
_refine_ls_weighting_scheme calc
_refine_ls_wR_factor_gt 0.0974
_refine_ls_wR_factor_ref 0.1022
_reflns_Friedel_coverage 0.000
_reflns_number_gt 5407
_reflns_number_total 6160
_reflns_threshold_expression 'I > 2\s(I)'
_cod_data_source_file d2dt02118h2.cif
_cod_data_source_block 8
_cod_database_code 7710922
_shelx_shelxl_version_number 2018/3
_chemical_oxdiff_formula C46H88Al2Si8
_shelx_space_group_comment
;
The symmetry employed for this shelxl refinement is uniquely defined
by the following loop, which should always be used as a source of
symmetry information in preference to the above space-group names.
They are only intended as comments.
;
_shelx_estimated_absorpt_t_max 0.784
_shelx_estimated_absorpt_t_min 0.566
_diffrn_oxdiff_digest_frames
;
019e862db9bb3c7f38d79ef199d6a53eb9030247f2e
;
_reflns_odcompleteness_completeness 99.44
_reflns_odcompleteness_iscentric 1
_reflns_odcompleteness_theta 71.98
_olex2_refinement_description
;
;
_olex2_date_sample_data_collection 2020-06-29
_olex2_submission_special_instructions 'No special instructions were received'
_oxdiff_exptl_absorpt_empirical_details
;
Empirical correction (ABSPACK) includes:
- Absorption correction using spherical harmonics
- Frame scaling
;
_oxdiff_exptl_absorpt_empirical_full_max 5.548
_oxdiff_exptl_absorpt_empirical_full_min 0.404

loop_
_space_group_symop_operation_xyz
'x, y, z'
'-x+1/2, y+1/2, -z+1/2'
'-x, -y, -z'
'x-1/2, -y-1/2, z-1/2'

loop_
_atom_site_label
_atom_site_type_symbol
_atom_site_fract_x
_atom_site_fract_y
_atom_site_fract_z
_atom_site_U_iso_or_equiv
_atom_site_adp_type
_atom_site_occupancy
_atom_site_site_symmetry_order
_atom_site_calc_flag
_atom_site_refinement_flags_posn
_atom_site_refinement_flags_adp
_atom_site_refinement_flags_occupancy
_atom_site_disorder_assembly
_atom_site_disorder_group
Si1 Si 0.10226(3) 0.78648(2) 0.75460(2) 0.01635(10) Uani 1 1 d . . . . .
Si2 Si 0.19851(4) 0.68041(2) 0.91967(2) 0.01808(11) Uani 1 1 d . . . . .
Si3 Si 0.57072(4) 0.83613(3) 0.80006(2) 0.02108(11) Uani 1 1 d . . . . .
Si4 Si 0.62958(4) 0.64539(3) 0.87747(2) 0.02080(11) Uani 1 1 d . . . . .
Al1 Al 0.35827(4) 0.70255(3) 0.80021(2) 0.01521(11) Uani 1 1 d . . . . .
C1 C 0.31655(14) 0.61637(9) 0.71354(9) 0.0206(3) Uani 1 1 d . . . . .
C2 C 0.36000(14) 0.61567(9) 0.64955(9) 0.0200(3) Uani 1 1 d . . . . .
C3 C 0.32817(14) 0.55326(9) 0.58158(8) 0.0180(3) Uani 1 1 d . . . . .
C4 C 0.41585(13) 0.52818(8) 0.54107(8) 0.0153(3) Uani 1 1 d . . . . .
C5 C 0.53208(13) 0.56176(9) 0.56145(8) 0.0169(3) Uani 1 1 d . . . . .
C6 C 0.38410(13) 0.46421(8) 0.47774(8) 0.0157(3) Uani 1 1 d . . . . .
C7 C 0.26640(14) 0.42851(9) 0.45594(8) 0.0198(3) Uani 1 1 d . . . . .
C8 C 0.18552(14) 0.45388(10) 0.49487(9) 0.0220(3) Uani 1 1 d . . . . .
C9 C 0.21648(14) 0.51684(9) 0.55758(9) 0.0207(3) Uani 1 1 d . . . . .
C10 C 0.23127(13) 0.75087(9) 0.84032(8) 0.0157(3) Uani 1 1 d . . . . .
C11 C 0.15725(17) 0.82999(11) 0.66995(10) 0.0277(3) Uani 1 1 d . . . . .
C12 C -0.00082(17) 0.69349(11) 0.71349(11) 0.0296(4) Uani 1 1 d . . . . .
C13 C 0.01756(15) 0.87689(10) 0.78536(10) 0.0257(3) Uani 1 1 d . . . . .
C14 C 0.18443(18) 0.56308(10) 0.88822(10) 0.0289(3) Uani 1 1 d . . . . .
C15 C 0.05974(17) 0.71231(12) 0.94687(11) 0.0308(4) Uani 1 1 d . . . . .
C16 C 0.32665(17) 0.68982(11) 1.01355(9) 0.0277(3) Uani 1 1 d . . . . .
C17 C 0.52318(13) 0.73882(9) 0.84854(8) 0.0186(3) Uani 1 1 d . . . . .
C18 C 0.48236(17) 0.93197(11) 0.81857(12) 0.0319(4) Uani 1 1 d . . . . .
C19 C 0.5425(2) 0.82338(12) 0.68824(11) 0.0361(4) Uani 1 1 d . . . . .
C20 C 0.73232(16) 0.86264(11) 0.84401(12) 0.0314(4) Uani 1 1 d . . . . .
C21 C 0.69389(17) 0.61207(12) 0.79421(11) 0.0310(4) Uani 1 1 d . . . . .
C22 C 0.75321(17) 0.67250(15) 0.97014(11) 0.0342(4) Uani 1 1 d . . . . .
C23 C 0.55063(18) 0.54767(12) 0.90307(12) 0.0338(4) Uani 1 1 d . . . . .
H1 H 0.2599(19) 0.5687(14) 0.7143(13) 0.030(5) Uiso 1 1 d . . . . .
H2 H 0.418(2) 0.6600(14) 0.6466(13) 0.028(5) Uiso 1 1 d . . . . .
H5 H 0.5549(17) 0.6018(12) 0.6036(11) 0.020(4) Uiso 1 1 d . . . . .
H7 H 0.2462(18) 0.3898(13) 0.4134(13) 0.027(5) Uiso 1 1 d . . . . .
H8 H 0.1059(19) 0.4291(13) 0.4785(12) 0.029(5) Uiso 1 1 d . . . . .
H9 H 0.1596(19) 0.5345(13) 0.5827(12) 0.028(5) Uiso 1 1 d . . . . .
H10 H 0.2645(17) 0.8037(12) 0.8684(11) 0.019(4) Uiso 1 1 d . . . . .
H11A H 0.214(3) 0.8780(18) 0.6918(17) 0.059(8) Uiso 1 1 d . . . . .
H11B H 0.092(2) 0.8510(16) 0.6265(15) 0.043(6) Uiso 1 1 d . . . . .
H11C H 0.198(2) 0.7855(16) 0.6486(15) 0.044(6) Uiso 1 1 d . . . . .
H12A H 0.042(2) 0.6479(16) 0.6919(15) 0.046(7) Uiso 1 1 d . . . . .
H12B H -0.065(2) 0.7158(15) 0.6681(15) 0.040(6) Uiso 1 1 d . . . . .
H12C H -0.031(2) 0.6730(16) 0.7549(16) 0.044(6) Uiso 1 1 d . . . . .
H13A H -0.008(2) 0.8626(15) 0.8328(15) 0.039(6) Uiso 1 1 d . . . . .
H13B H -0.054(2) 0.8928(15) 0.7396(14) 0.039(6) Uiso 1 1 d . . . . .
H13C H 0.066(2) 0.9270(16) 0.7975(14) 0.041(6) Uiso 1 1 d . . . . .
H14A H 0.120(2) 0.5544(15) 0.8410(15) 0.040(6) Uiso 1 1 d . . . . .
H14B H 0.162(2) 0.5282(17) 0.9286(16) 0.052(7) Uiso 1 1 d . . . . .
H14C H 0.257(2) 0.5433(17) 0.8803(16) 0.051(7) Uiso 1 1 d . . . . .
H15A H 0.066(2) 0.7760(17) 0.9615(16) 0.052(7) Uiso 1 1 d . . . . .
H15B H 0.051(2) 0.6771(16) 0.9940(16) 0.048(7) Uiso 1 1 d . . . . .
H15C H -0.014(2) 0.7061(16) 0.8989(16) 0.045(6) Uiso 1 1 d . . . . .
H16A H 0.399(2) 0.6678(16) 1.0047(15) 0.046(7) Uiso 1 1 d . . . . .
H16B H 0.307(2) 0.6599(16) 1.0544(15) 0.043(6) Uiso 1 1 d . . . . .
H16C H 0.338(2) 0.7495(16) 1.0288(15) 0.042(6) Uiso 1 1 d . . . . .
H17 H 0.519(2) 0.7595(15) 0.9005(14) 0.039(6) Uiso 1 1 d . . . . .
H18A H 0.400(3) 0.9227(18) 0.7943(18) 0.062(8) Uiso 1 1 d . . . . .
H18B H 0.510(2) 0.9832(18) 0.7984(16) 0.057(8) Uiso 1 1 d . . . . .
H18C H 0.494(2) 0.9396(15) 0.8756(16) 0.043(6) Uiso 1 1 d . . . . .
H19A H 0.587(2) 0.7740(15) 0.6742(14) 0.038(6) Uiso 1 1 d . . . . .
H19B H 0.570(2) 0.8751(16) 0.6656(16) 0.050(7) Uiso 1 1 d . . . . .
H19C H 0.459(2) 0.8179(16) 0.6630(16) 0.047(7) Uiso 1 1 d . . . . .
H20A H 0.749(2) 0.8729(15) 0.9001(15) 0.039(6) Uiso 1 1 d . . . . .
H20B H 0.751(2) 0.9160(17) 0.8199(16) 0.050(7) Uiso 1 1 d . . . . .
H20C H 0.780(2) 0.8173(16) 0.8341(14) 0.040(6) Uiso 1 1 d . . . . .
H21A H 0.635(2) 0.5922(17) 0.7504(16) 0.046(7) Uiso 1 1 d . . . . .
H21B H 0.752(2) 0.5658(18) 0.8109(17) 0.058(8) Uiso 1 1 d . . . . .
H21C H 0.731(2) 0.6600(15) 0.7749(14) 0.035(6) Uiso 1 1 d . . . . .
H22A H 0.804(2) 0.7228(18) 0.9624(16) 0.057(8) Uiso 1 1 d . . . . .
H22B H 0.806(2) 0.6220(18) 0.9870(17) 0.056(8) Uiso 1 1 d . . . . .
H22C H 0.722(2) 0.6902(18) 1.0128(18) 0.059(8) Uiso 1 1 d . . . . .
H23A H 0.519(2) 0.5647(18) 0.9444(17) 0.053(7) Uiso 1 1 d . . . . .
H23B H 0.606(2) 0.5007(18) 0.9219(16) 0.057(8) Uiso 1 1 d . . . . .
H23C H 0.488(2) 0.5268(15) 0.8568(15) 0.041(6) Uiso 1 1 d . . . . .

loop_
_atom_site_aniso_label
_atom_site_aniso_U_11
_atom_site_aniso_U_22
_atom_site_aniso_U_33
_atom_site_aniso_U_23
_atom_site_aniso_U_13
_atom_site_aniso_U_12
Si1 0.0133(2) 0.01839(18) 0.01683(18) -0.00015(12) 0.00330(14) -0.00015(14)
Si2 0.0173(2) 0.02230(19) 0.01545(19) -0.00001(13) 0.00592(15) 0.00155(15)
Si3 0.0188(2) 0.02060(18) 0.0249(2) -0.00171(14) 0.00803(17) -0.00297(15)
Si4 0.0157(2) 0.0274(2) 0.0203(2) 0.00312(14) 0.00674(16) 0.00417(16)
Al1 0.0128(2) 0.01824(19) 0.01599(19) -0.00199(13) 0.00625(16) 0.00055(15)
C1 0.0183(7) 0.0228(6) 0.0220(7) -0.0038(5) 0.0077(6) 0.0001(6)
C2 0.0173(7) 0.0221(6) 0.0224(7) -0.0050(5) 0.0082(6) -0.0014(6)
C3 0.0186(7) 0.0187(6) 0.0179(6) -0.0012(5) 0.0071(5) -0.0009(5)
C4 0.0173(7) 0.0152(5) 0.0142(6) -0.0003(4) 0.0056(5) -0.0019(5)
C5 0.0202(7) 0.0169(6) 0.0138(6) -0.0021(4) 0.0051(5) -0.0022(5)
C6 0.0164(7) 0.0165(6) 0.0143(6) 0.0005(5) 0.0044(5) -0.0021(5)
C7 0.0200(8) 0.0213(6) 0.0177(6) -0.0049(5) 0.0044(6) -0.0053(6)
C8 0.0180(8) 0.0250(7) 0.0228(7) -0.0023(5) 0.0057(6) -0.0046(6)
C9 0.0188(7) 0.0249(6) 0.0203(7) -0.0013(5) 0.0086(6) -0.0007(6)
C10 0.0118(7) 0.0191(6) 0.0162(6) -0.0025(5) 0.0039(5) -0.0001(5)
C11 0.0271(9) 0.0346(8) 0.0225(7) 0.0078(6) 0.0091(7) 0.0056(7)
C12 0.0276(9) 0.0261(7) 0.0275(8) 0.0018(6) -0.0049(7) -0.0061(7)
C13 0.0186(8) 0.0270(7) 0.0316(8) 0.0009(6) 0.0075(7) 0.0039(7)
C14 0.0347(10) 0.0238(7) 0.0270(8) 0.0008(6) 0.0067(7) -0.0026(7)
C15 0.0267(9) 0.0417(9) 0.0300(8) 0.0050(7) 0.0180(7) 0.0030(8)
C16 0.0306(9) 0.0306(8) 0.0180(7) 0.0001(6) 0.0006(7) 0.0047(7)
C17 0.0141(7) 0.0239(6) 0.0188(6) -0.0025(5) 0.0066(5) 0.0004(6)
C18 0.0262(9) 0.0226(7) 0.0453(10) -0.0004(6) 0.0071(8) 0.0021(7)
C19 0.0482(13) 0.0340(9) 0.0274(8) 0.0002(6) 0.0128(8) -0.0123(9)
C20 0.0219(9) 0.0305(8) 0.0450(10) -0.0059(7) 0.0149(8) -0.0066(7)
C21 0.0284(9) 0.0385(9) 0.0284(8) -0.0003(7) 0.0118(7) 0.0105(8)
C22 0.0214(9) 0.0565(11) 0.0236(8) 0.0033(7) 0.0043(7) 0.0008(8)
C23 0.0329(10) 0.0289(8) 0.0409(10) 0.0107(7) 0.0125(8) 0.0049(8)

loop_
_atom_type_symbol
_atom_type_description
_atom_type_scat_dispersion_real
_atom_type_scat_dispersion_imag
_atom_type_scat_source
C C 0.0181 0.0091 'International Tables Vol C Tables 4.2.6.8 and 6.1.1.4'
H H 0.0000 0.0000 'International Tables Vol C Tables 4.2.6.8 and 6.1.1.4'
Al Al 0.2130 0.2455 'International Tables Vol C Tables 4.2.6.8 and 6.1.1.4'
Si Si 0.2541 0.3302 'International Tables Vol C Tables 4.2.6.8 and 6.1.1.4'

loop_
_exptl_crystal_face_index_h
_exptl_crystal_face_index_k
_exptl_crystal_face_index_l
_exptl_crystal_face_perp_dist
-1 -1 -1 0.0801
1 1 -1 0.1134
0 1 1 0.1178
0 -1 -1 0.1303
1 1 0 0.1181
-1 1 1 0.1430
0 1 0 0.1010
-1 0 1 0.1387
-1 0 0 0.1177
-1 1 0 0.1144
0 -1 0 0.0851
1 1 1 0.1338
0 1 -1 0.0919
0 -1 1 0.0246
-1 0 -1 0.0978
1 -1 0 0.0898
0 0 -1 0.1145
1 0 -1 0.1119
-3 -2 -8 0.0788
1 -1 -1 0.1371

loop_
_geom_angle_atom_site_label_1
_geom_angle_atom_site_label_2
_geom_angle_atom_site_label_3
_geom_angle
_geom_angle_site_symmetry_1
_geom_angle_site_symmetry_3
_geom_angle_publ_flag
C10 Si1 C11 110.17(7) . . ?
C10 Si1 C12 111.35(7) . . ?
C12 Si1 C11 107.48(8) . . ?
C13 Si1 C10 111.41(7) . . ?
C13 Si1 C11 106.32(8) . . ?
C13 Si1 C12 109.92(8) . . ?
C10 Si2 C14 111.33(7) . . ?
C10 Si2 C15 113.70(7) . . ?
C10 Si2 C16 108.13(7) . . ?
C15 Si2 C14 108.22(9) . . ?
C15 Si2 C16 107.33(8) . . ?
C16 Si2 C14 107.91(8) . . ?
C17 Si3 C18 107.72(8) . . ?
C17 Si3 C19 112.86(7) . . ?
C19 Si3 C18 108.18(9) . . ?
C20 Si3 C17 112.62(8) . . ?
C20 Si3 C18 107.45(8) . . ?
C20 Si3 C19 107.79(9) . . ?
C17 Si4 C22 110.51(8) . . ?
C17 Si4 C23 110.10(8) . . ?
C21 Si4 C17 112.60(7) . . ?
C21 Si4 C22 109.76(9) . . ?
C21 Si4 C23 106.96(9) . . ?
C22 Si4 C23 106.69(9) . . ?
C10 Al1 C1 118.66(6) . . ?
C17 Al1 C1 121.60(6) . . ?
C17 Al1 C10 119.73(6) . . ?
Al1 C1 H1 121.0(12) . . ?
C2 C1 Al1 124.52(12) . . ?
C2 C1 H1 114.5(12) . . ?
C1 C2 C3 126.22(14) . . ?
C1 C2 H2 118.0(12) . . ?
C3 C2 H2 115.8(12) . . ?
C4 C3 C2 120.21(13) . . ?
C9 C3 C2 120.61(13) . . ?
C9 C3 C4 119.16(13) . . ?
C5 C4 C3 123.22(12) . . ?
C5 C4 C6 117.80(13) . . ?
C6 C4 C3 118.97(13) . . ?
C4 C5 H5 118.9(12) . . ?
C6 C5 C4 122.30(12) 3_666 . ?
C6 C5 H5 118.8(12) 3_666 . ?
C5 C6 C4 119.90(13) 3_666 . ?
C5 C6 C7 121.06(13) 3_666 . ?
C7 C6 C4 119.04(13) . . ?
C6 C7 H7 118.0(13) . . ?
C8 C7 C6 120.61(13) . . ?
C8 C7 H7 121.3(13) . . ?
C7 C8 C9 120.58(14) . . ?
C7 C8 H8 119.0(12) . . ?
C9 C8 H8 120.4(12) . . ?
C3 C9 C8 121.63(14) . . ?
C3 C9 H9 118.9(13) . . ?
C8 C9 H9 119.5(13) . . ?
Si1 C10 Al1 110.66(7) . . ?
Si1 C10 H10 105.6(11) . . ?
Si2 C10 Si1 117.67(8) . . ?
Si2 C10 Al1 111.88(7) . . ?
Si2 C10 H10 104.8(11) . . ?
Al1 C10 H10 105.1(11) . . ?
Si1 C11 H11A 108.0(16) . . ?
Si1 C11 H11B 111.1(15) . . ?
Si1 C11 H11C 111.2(15) . . ?
H11A C11 H11B 110(2) . . ?
H11A C11 H11C 109(2) . . ?
H11B C11 H11C 108(2) . . ?
Si1 C12 H12A 110.2(15) . . ?
Si1 C12 H12B 107.3(14) . . ?
Si1 C12 H12C 107.8(15) . . ?
H12A C12 H12B 107(2) . . ?
H12A C12 H12C 113(2) . . ?
H12B C12 H12C 111(2) . . ?
Si1 C13 H13A 112.7(13) . . ?
Si1 C13 H13B 110.3(13) . . ?
Si1 C13 H13C 109.7(14) . . ?
H13A C13 H13B 109.3(19) . . ?
H13A C13 H13C 108(2) . . ?
H13B C13 H13C 106.8(19) . . ?
Si2 C14 H14A 111.5(14) . . ?
Si2 C14 H14B 110.0(15) . . ?
Si2 C14 H14C 109.8(16) . . ?
H14A C14 H14B 104(2) . . ?
H14A C14 H14C 111(2) . . ?
H14B C14 H14C 111(2) . . ?
Si2 C15 H15A 108.1(16) . . ?
Si2 C15 H15B 110.4(15) . . ?
Si2 C15 H15C 111.3(14) . . ?
H15A C15 H15B 110(2) . . ?
H15A C15 H15C 106(2) . . ?
H15B C15 H15C 111(2) . . ?
Si2 C16 H16A 111.0(15) . . ?
Si2 C16 H16B 108.1(16) . . ?
Si2 C16 H16C 109.0(15) . . ?
H16A C16 H16B 111(2) . . ?
H16A C16 H16C 109(2) . . ?
H16B C16 H16C 108(2) . . ?
Si3 C17 Al1 114.69(8) . . ?
Si3 C17 H17 104.7(14) . . ?
Si4 C17 Si3 118.30(8) . . ?
Si4 C17 Al1 113.28(7) . . ?
Si4 C17 H17 102.2(14) . . ?
Al1 C17 H17 100.6(14) . . ?
Si3 C18 H18A 110.3(18) . . ?
Si3 C18 H18B 109.1(16) . . ?
Si3 C18 H18C 110.0(14) . . ?
H18A C18 H18B 112(2) . . ?
H18A C18 H18C 108(2) . . ?
H18B C18 H18C 108(2) . . ?
Si3 C19 H19A 112.4(13) . . ?
Si3 C19 H19B 110.1(15) . . ?
Si3 C19 H19C 109.9(16) . . ?
H19A C19 H19B 106(2) . . ?
H19A C19 H19C 111(2) . . ?
H19B C19 H19C 107(2) . . ?
Si3 C20 H20A 110.1(15) . . ?
Si3 C20 H20B 109.2(15) . . ?
Si3 C20 H20C 110.4(15) . . ?
H20A C20 H20B 107(2) . . ?
H20A C20 H20C 111(2) . . ?
H20B C20 H20C 110(2) . . ?
Si4 C21 H21A 110.7(16) . . ?
Si4 C21 H21B 111.7(17) . . ?
Si4 C21 H21C 111.9(14) . . ?
H21A C21 H21B 107(2) . . ?
H21A C21 H21C 106(2) . . ?
H21B C21 H21C 109(2) . . ?
Si4 C22 H22A 113.5(15) . . ?
Si4 C22 H22B 110.3(16) . . ?
Si4 C22 H22C 110.7(17) . . ?
H22A C22 H22B 107(2) . . ?
H22A C22 H22C 105(2) . . ?
H22B C22 H22C 110(2) . . ?
Si4 C23 H23A 106.5(17) . . ?
Si4 C23 H23B 110.4(16) . . ?
Si4 C23 H23C 112.0(14) . . ?
H23A C23 H23B 109(2) . . ?
H23A C23 H23C 111(2) . . ?
H23B C23 H23C 108(2) . . ?

loop_
_geom_bond_atom_site_label_1
_geom_bond_atom_site_label_2
_geom_bond_distance
_geom_bond_site_symmetry_2
_geom_bond_publ_flag
Si1 C10 1.8699(15) . ?
Si1 C11 1.8765(16) . ?
Si1 C12 1.8729(17) . ?
Si1 C13 1.8658(16) . ?
Si2 C10 1.8677(14) . ?
Si2 C14 1.8759(17) . ?
Si2 C15 1.8728(18) . ?
Si2 C16 1.8747(17) . ?
Si3 C17 1.8717(15) . ?
Si3 C18 1.8752(18) . ?
Si3 C19 1.8743(19) . ?
Si3 C20 1.8673(19) . ?
Si4 C17 1.8706(15) . ?
Si4 C21 1.8700(17) . ?
Si4 C22 1.8736(19) . ?
Si4 C23 1.8775(18) . ?
Al1 C1 1.9535(15) . ?
Al1 C10 1.9498(14) . ?
Al1 C17 1.9495(15) . ?
C1 C2 1.339(2) . ?
C1 H1 0.99(2) . ?
C2 C3 1.4790(18) . ?
C2 H2 0.98(2) . ?
C3 C4 1.4442(19) . ?
C3 C9 1.370(2) . ?
C4 C5 1.399(2) . ?
C4 C6 1.4384(17) . ?
C5 C6 1.395(2) 3_666 ?
C5 H5 0.932(19) . ?
C6 C7 1.427(2) . ?
C7 C8 1.360(2) . ?
C7 H7 0.92(2) . ?
C8 C9 1.420(2) . ?
C8 H8 0.97(2) . ?
C9 H9 0.93(2) . ?
C10 H10 0.968(19) . ?
C11 H11A 0.99(3) . ?
C11 H11B 0.96(3) . ?
C11 H11C 0.96(3) . ?
C12 H12A 0.99(3) . ?
C12 H12B 0.98(2) . ?
C12 H12C 0.94(3) . ?
C13 H13A 0.97(2) . ?
C13 H13B 1.00(2) . ?
C13 H13C 0.94(2) . ?
C14 H14A 0.95(2) . ?
C14 H14B 0.97(3) . ?
C14 H14C 0.95(3) . ?
C15 H15A 1.01(3) . ?
C15 H15B 1.00(3) . ?
C15 H15C 1.01(3) . ?
C16 H16A 0.96(3) . ?
C16 H16B 0.92(3) . ?
C16 H16C 0.95(2) . ?
C17 H17 0.97(2) . ?
C18 H18A 0.95(3) . ?
C18 H18B 0.95(3) . ?
C18 H18C 0.96(3) . ?
C19 H19A 0.99(2) . ?
C19 H19B 0.98(3) . ?
C19 H19C 0.95(3) . ?
C20 H20A 0.95(2) . ?
C20 H20B 0.97(3) . ?
C20 H20C 0.94(2) . ?
C21 H21A 0.92(3) . ?
C21 H21B 0.97(3) . ?
C21 H21C 0.96(2) . ?
C22 H22A 1.01(3) . ?
C22 H22B 0.98(3) . ?
C22 H22C 0.95(3) . ?
C23 H23A 0.93(3) . ?
C23 H23B 0.96(3) . ?
C23 H23C 0.97(2) . ?

loop_
_exptl_oxdiff_crystal_face_indexfrac_h
_exptl_oxdiff_crystal_face_indexfrac_k
_exptl_oxdiff_crystal_face_indexfrac_l
_exptl_oxdiff_crystal_face_x
_exptl_oxdiff_crystal_face_y
_exptl_oxdiff_crystal_face_z
-0.9999 -1.0003 -0.9999 -0.1067 0.0279 0.1807
0.9999 1.0002 -1.0000 -0.0146 0.1064 -0.1373
-0.0000 1.0000 0.9998 0.1281 0.0022 -0.0481
0.0000 -1.0000 -0.9998 -0.1281 -0.0022 0.0481
0.9999 1.0002 -0.0001 0.0461 0.0392 -0.1590
-1.0000 0.9997 0.9997 0.1494 0.0324 0.0845
-0.0000 1.0000 -0.0002 0.0674 0.0694 -0.0264
-1.0000 -0.0002 0.9998 0.0820 -0.0370 0.1109
-1.0000 -0.0003 -0.0001 0.0214 0.0302 0.1326
-1.0000 0.9997 -0.0002 0.0888 0.0995 0.1062
0.0000 -1.0000 0.0002 -0.0674 -0.0694 0.0264
0.9999 1.0003 0.9999 0.1067 -0.0279 -0.1807
-0.0000 0.9999 -1.0001 0.0068 0.1365 -0.0047
0.0000 -0.9999 1.0001 -0.0068 -0.1365 0.0047
-1.0000 -0.0003 -1.0000 -0.0393 0.0973 0.1543
1.0000 -0.9997 0.0002 -0.0888 -0.0995 -0.1062
-0.0000 -0.0001 -0.9999 -0.0606 0.0671 0.0217
1.0000 0.0002 -0.9998 -0.0820 0.0370 -0.1109
-2.9999 -2.0012 -7.9993 -0.5559 0.4888 0.6242
1.0000 -0.9997 -0.9997 -0.1494 -0.0324 -0.0845
